data_4035048
loop_
_publ_author_name
'Dhotare, Bhaskar B.'
'Kumar, Mukesh'
'Nayak, Sandip K.'

_publ_section_title
;
 Catalytic Oxidation of 3-Arylbenzofuran-2(3 H)-ones with
 PCC-H<sub>5</sub>IO<sub>6</sub>: Syntheses of
 3-Aryl-3-hydroxy/3-amido-3-arylbenzofuran-2(3 H)-ones.
;
_journal_issue 17
_journal_name_full 'The Journal of organic chemistry'
_journal_page_first 10089
_journal_page_last 10096
_journal_paper_doi 10.1021/acs.joc.8b01395
_journal_volume 83
_journal_year 2018
_chemical_formula_moiety 'C17 H15 N O3'
_chemical_formula_sum 'C17 H15 N O3'
_chemical_formula_weight 281.30
_space_group_crystal_system monoclinic
_space_group_IT_number 14
_space_group_name_Hall '-P 2ybc'
_space_group_name_H-M_alt 'P 1 21/c 1'
_atom_sites_solution_hydrogens geom
_audit_creation_date 2016-05-27
_audit_creation_method
;
Olex2 1.2
(compiled 2015.09.30 svn.r3233 for OlexSys, GUI svn.r5103)
;
_cell_angle_alpha 90
_cell_angle_beta 106.5600(19)
_cell_angle_gamma 90
_cell_formula_units_Z 12
_cell_length_a 15.5766(3)
_cell_length_b 14.06756(19)
_cell_length_c 21.4444(4)
_cell_measurement_reflns_used 17400
_cell_measurement_temperature 293
_cell_measurement_theta_max 73.0100
_cell_measurement_theta_min 3.8070
_cell_volume 4504.09(14)
_computing_cell_refinement 'CrysAlisPro 1.171.38.41 (Rigaku OD, 2015)'
_computing_data_collection 'CrysAlisPro 1.171.38.41 (Rigaku OD, 2015)'
_computing_data_reduction 'CrysAlisPro 1.171.38.41 (Rigaku OD, 2015)'
_computing_molecular_graphics 'Olex2 (Dolomanov et al., 2009)'
_computing_publication_material 'Olex2 (Dolomanov et al., 2009)'
_computing_structure_refinement 'ShelXL (Sheldrick, 2015)'
_computing_structure_solution 'ShelXT (Sheldrick, 2015)'
_diffrn_ambient_temperature 293
_diffrn_detector 'CCD plate'
_diffrn_detector_area_resol_mean 8.3200
_diffrn_detector_type Titan
_diffrn_measured_fraction_theta_full 0.999
_diffrn_measured_fraction_theta_max 0.986
_diffrn_measurement_details
;
List of Runs (angles in degrees, time in seconds):

  # Type    Start    End  Width  t~exp~   \w     \q     \k     \f   Frames
--------------------------------------------------------------------------
  1  \w     23.00  50.00   1.00    1.00    --   43.54  57.00  90.00   27
  2  \w     46.00  72.00   1.00    1.00    --   43.54  57.00 120.00   26
  3  \w     72.00 109.00   1.00    1.00    --   43.54 126.00 120.00   37
  4  \w     76.00 102.00   1.00    5.00    --  102.90  61.00  60.00   26
  5  \w    108.00 156.00   1.00    5.00    --  102.90  77.00  60.00   48
  6  \w    118.00 158.00   1.00    5.00    --  102.90  66.00 119.19   40
  7  \w    114.00 157.00   1.00    5.00    --  102.90  77.00  90.00   43
  8  \w     89.00 115.00   1.00    5.00    --  102.90  45.00  60.00   26
  9  \w     83.00 156.00   1.00    5.00    --  102.90  36.00  16.00   73
 10  \w     89.00 121.00   1.00    5.00    --  102.90 -45.00  30.00   32
 11  \w     76.00 156.00   1.00    5.00    --  102.90  30.00 -30.00   80
 12  \w     92.00 148.00   1.00    5.00    --  102.90  45.00-120.00   56
 13  \w     82.00 113.00   1.00    1.00    --   43.54 126.00 -90.00   31
 14  \w     75.00 101.00   1.00    5.00    --  102.90  80.00  68.01   26
 15  \w     78.00 105.00   1.00    5.00    --  102.90  45.00 120.00   27
 16  \w     79.00 105.00   1.00    5.00    --  102.90  45.00  90.00   26
 17  \w     71.00  96.00   1.00    5.00    --  102.90  77.00 120.00   25
 18  \w     76.00 102.00   1.00    5.00    --  102.90  66.00 119.19   26
 19  \w     80.00 105.00   1.00    5.00    --  102.90  45.00 150.00   25
 20  \w     76.00 127.00   1.00    5.00    --  102.90  61.00 165.70   51
 21  \w     76.00 101.00   1.00    5.00    --  102.90  61.00  90.00   25
 22  \w     76.00 102.00   1.00    5.00    --  102.90  61.00 120.00   26
 23  \w     76.00 104.00   1.00    5.00    --  102.90  61.00 150.00   28
 24  \w     71.00  97.00   1.00    5.00    --  102.90  77.00 150.00   26
 25  \w     73.00  99.00   1.00    5.00    --  102.90  70.00 143.46   26
 26  \w     71.00  97.00   1.00    5.00    --  102.90  77.00  90.00   26
 27  \w     71.00  96.00   1.00    5.00    --  102.90  77.00  60.00   25
 28  \w     74.00  99.00   1.00    5.00    --  102.90  72.00 129.98   25
 29  \w     35.00  75.00   1.00    5.00    --  102.90 -45.00  30.00   40
 30  \w     31.00  66.00   1.00    5.00    --  102.90-126.00  90.00   35
 31  \w     10.00  96.00   1.00    1.00    --   43.54-126.00 -90.00   86
 32  \w     48.00 109.00   1.00    5.00    --  102.90 -95.00 -90.00   61
 33  \w     35.00 122.00   1.00    5.00    --  102.90-126.00-150.00   87
 34  \w    -77.00 -23.00   1.00    1.00    --  -43.54 -57.00 120.00   54
 35  \w   -112.00 -82.00   1.00    1.00    --  -43.54 -99.00  30.00   30
 36  \w   -113.00 -20.00   1.00    1.00    --  -43.54 -57.00  60.00   93
 37  \w   -107.00 -75.00   1.00    1.00    --  -43.54-126.00 150.00   32
;
_diffrn_measurement_device 'four-circle diffractometer'
_diffrn_measurement_device_type 'SuperNova, Single source at offset, Titan'
_diffrn_measurement_method '\w scans'
_diffrn_orient_matrix_type 'CrysAlisPro convention (1999,Acta A55,543-557)'
_diffrn_orient_matrix_UB_11 0.0921772000
_diffrn_orient_matrix_UB_12 0.0237925000
_diffrn_orient_matrix_UB_13 -0.0091921000
_diffrn_orient_matrix_UB_21 0.0463437000
_diffrn_orient_matrix_UB_22 -0.0449513000
_diffrn_orient_matrix_UB_23 0.0666180000
_diffrn_orient_matrix_UB_31 0.0010995000
_diffrn_orient_matrix_UB_32 -0.0969260000
_diffrn_orient_matrix_UB_33 -0.0331667000
_diffrn_radiation_monochromator mirror
_diffrn_radiation_probe x-ray
_diffrn_radiation_type CuK\a
_diffrn_radiation_wavelength 1.54184
_diffrn_reflns_av_R_equivalents 0.0650
_diffrn_reflns_av_unetI/netI 0.0350
_diffrn_reflns_Laue_measured_fraction_full 0.999
_diffrn_reflns_Laue_measured_fraction_max 0.986
_diffrn_reflns_limit_h_max 18
_diffrn_reflns_limit_h_min -19
_diffrn_reflns_limit_k_max 17
_diffrn_reflns_limit_k_min -16
_diffrn_reflns_limit_l_max 26
_diffrn_reflns_limit_l_min -26
_diffrn_reflns_number 43443
_diffrn_reflns_point_group_measured_fraction_full 0.999
_diffrn_reflns_point_group_measured_fraction_max 0.986
_diffrn_reflns_theta_full 67.684
_diffrn_reflns_theta_max 73.375
_diffrn_reflns_theta_min 2.960
_diffrn_source 'micro-focus sealed X-ray tube'
_diffrn_source_type 'SuperNova (Cu) X-ray Source'
_exptl_absorpt_coefficient_mu 0.699
_exptl_absorpt_correction_T_max 1.00000
_exptl_absorpt_correction_T_min 0.26499
_exptl_absorpt_correction_type multi-scan
_exptl_absorpt_process_details
;
CrysAlisPro 1.171.38.41 (Rigaku Oxford Diffraction, 2015)
Empirical absorption correction using spherical harmonics,
 implemented in SCALE3 ABSPACK scaling algorithm.
;
_exptl_crystal_colour colourless
_exptl_crystal_colour_primary colourless
_exptl_crystal_density_diffrn 1.244
_exptl_crystal_description block
_exptl_crystal_F_000 1776
_exptl_crystal_size_max 0.5
_exptl_crystal_size_mid 0.2
_exptl_crystal_size_min 0.2
_refine_diff_density_max 0.281
_refine_diff_density_min -0.287
_refine_diff_density_rms 0.060
_refine_ls_extinction_method none
_refine_ls_goodness_of_fit_ref 1.037
_refine_ls_hydrogen_treatment constr
_refine_ls_matrix_type full
_refine_ls_number_parameters 574
_refine_ls_number_reflns 8920
_refine_ls_number_restraints 0
_refine_ls_restrained_S_all 1.037
_refine_ls_R_factor_all 0.0743
_refine_ls_R_factor_gt 0.0561
_refine_ls_shift/su_max 0.001
_refine_ls_shift/su_mean 0.000
_refine_ls_structure_factor_coef Fsqd
_refine_ls_weighting_details 'w=1/[\s^2^(Fo^2^)+(0.1010P)^2^+0.6337P] where P=(Fo^2^+2Fc^2^)/3'
_refine_ls_weighting_scheme calc
_refine_ls_wR_factor_gt 0.1521
_refine_ls_wR_factor_ref 0.1767
_reflns_Friedel_coverage 0.000
_reflns_number_gt 6560
_reflns_number_total 8920
_reflns_threshold_expression 'I > 2\s(I)'
_cod_data_source_file jo8b01395_si_003.cif
_cod_data_source_block skn8_1
_cod_original_cell_volume 4504.10(14)
_cod_database_code 4035048
_shelx_space_group_comment
;
The symmetry employed for this shelxl refinement is uniquely defined
by the following loop, which should always be used as a source of
symmetry information in preference to the above space-group names.
They are only intended as comments.
;
_reflns_odcompleteness_completeness 99.92
_reflns_odcompleteness_iscentric 1
_reflns_odcompleteness_theta 66.97
_olex2_refinement_description
;
1. Fixed Uiso
 At 1.2 times of:
  All C(H) groups, All N(H) groups
 At 1.5 times of:
  All C(H,H,H) groups
2.a Aromatic/amide H refined with riding coordinates:
 N1B(H1B), N1A(H1AA), N1(H1), C3B(H3B), C6B(H6B), C3(H3), C3A(H3A), C15B(H15B),
  C7B(H7B), C11B(H11B), C11A(H11A), C15(H15), C15A(H15A), C13B(H13B), C11(H11),
 C6(H6), C12B(H12B), C14B(H14B), C7(H7), C12A(H12A), C13(H13), C12(H12),
 C13A(H13A), C14(H14), C6A(H6A), C14A(H14A), C7A(H7A)
2.b Idealised Me refined as rotating group:
 C17(H17D,H17E,H17F), C17B(H17A,H17B,H17C), C17A(H17G,H17H,H17I), C1B(H1BA,
 H1BB,H1BC), C1(H1A,H1C,H1D), C1A(H1AB,H1AC,H1AD)
;
_shelx_shelxl_version_number 2014/7
_olex2_date_sample_data_collection 2016-05-26
_olex2_submission_special_instructions 'No special instructions were received'
_oxdiff_exptl_absorpt_empirical_details
;
Empirical correction (ABSPACK) includes:
- Absorption correction using spherical harmonics
- Frame scaling
;
_oxdiff_exptl_absorpt_empirical_full_max 3.695
_oxdiff_exptl_absorpt_empirical_full_min 0.317

loop_
_space_group_symop_operation_xyz
'x, y, z'
'-x, y+1/2, -z+1/2'
'-x, -y, -z'
'x, -y-1/2, z-1/2'

loop_
_atom_site_label
_atom_site_type_symbol
_atom_site_fract_x
_atom_site_fract_y
_atom_site_fract_z
_atom_site_U_iso_or_equiv
_atom_site_adp_type
_atom_site_occupancy
_atom_site_site_symmetry_order
_atom_site_calc_flag
_atom_site_refinement_flags_posn
O1B O 0.40026(9) 0.52281(9) 0.46541(6) 0.0529(3) Uani 1 1 d .
O2B O 0.45468(11) 0.46401(10) 0.38767(8) 0.0642(4) Uani 1 1 d .
O3B O 0.24690(11) 0.47170(9) 0.33973(7) 0.0587(3) Uani 1 1 d .
O3 O 0.28767(11) 0.80267(9) 0.31661(7) 0.0627(4) Uani 1 1 d .
O3A O 0.27412(11) 1.13396(9) 0.32245(8) 0.0650(4) Uani 1 1 d .
N1B N 0.30079(11) 0.32708(10) 0.37179(7) 0.0471(3) Uani 1 1 d .
H1B H 0.3026 0.2678 0.3625 0.057 Uiso 1 1 calc R
N1A N 0.25467(11) 0.98556(10) 0.35438(8) 0.0489(4) Uani 1 1 d .
H1AA H 0.2787 0.9311 0.3667 0.059 Uiso 1 1 calc R
O1 O 0.30482(13) 0.81790(11) 0.17729(8) 0.0751(5) Uani 1 1 d .
N1 N 0.27322(12) 0.64980(10) 0.28789(8) 0.0521(4) Uani 1 1 d .
H1 H 0.2577 0.5933 0.2955 0.063 Uiso 1 1 calc R
O1A O 0.08862(14) 1.15296(12) 0.35026(11) 0.0873(6) Uani 1 1 d .
O2A O 0.20281(17) 1.13177(12) 0.44057(10) 0.0918(6) Uani 1 1 d .
O2 O 0.16816(14) 0.76736(13) 0.17432(10) 0.0878(5) Uani 1 1 d .
C4B C 0.30599(12) 0.40239(12) 0.47754(8) 0.0447(4) Uani 1 1 d .
C9B C 0.40943(13) 0.45307(12) 0.42307(9) 0.0484(4) Uani 1 1 d .
C8B C 0.35705(12) 0.36272(11) 0.43347(8) 0.0442(4) Uani 1 1 d .
C10B C 0.42628(12) 0.28687(12) 0.46543(9) 0.0475(4) Uani 1 1 d .
C5B C 0.33633(13) 0.49284(13) 0.49525(9) 0.0488(4) Uani 1 1 d .
C16 C 0.27284(13) 0.72000(12) 0.32987(9) 0.0499(4) Uani 1 1 d .
C16B C 0.24614(13) 0.38548(12) 0.32916(9) 0.0480(4) Uani 1 1 d .
C16A C 0.30145(14) 1.05181(12) 0.33232(10) 0.0522(4) Uani 1 1 d .
C8 C 0.29980(15) 0.66879(13) 0.22952(9) 0.0528(4) Uani 1 1 d .
C4 C 0.39381(15) 0.70450(13) 0.24228(9) 0.0548(5) Uani 1 1 d .
C3B C 0.23903(13) 0.36460(14) 0.49992(9) 0.0530(4) Uani 1 1 d .
H3B H 0.2177 0.3037 0.4876 0.064 Uiso 1 1 calc R
C8A C 0.16488(14) 1.00438(13) 0.35771(10) 0.0541(4) Uani 1 1 d .
C10A C 0.13941(15) 0.92852(14) 0.40063(11) 0.0586(5) Uani 1 1 d .
C10 C 0.27636(17) 0.58223(14) 0.18386(10) 0.0603(5) Uani 1 1 d .
C4A C 0.09737(14) 1.01758(15) 0.29233(12) 0.0615(5) Uani 1 1 d .
C17 C 0.25478(16) 0.69327(13) 0.39206(10) 0.0585(5) Uani 1 1 d .
H17D H 0.3072 0.7051 0.4276 0.088 Uiso 1 1 calc GR
H17E H 0.2397 0.6270 0.3911 0.088 Uiso 1 1 calc GR
H17F H 0.2058 0.7304 0.3976 0.088 Uiso 1 1 calc GR
C6B C 0.30392(16) 0.54835(15) 0.53636(10) 0.0622(5) Uani 1 1 d .
H6B H 0.3259 0.6091 0.5485 0.075 Uiso 1 1 calc R
C9 C 0.24665(18) 0.75531(15) 0.19235(11) 0.0647(5) Uani 1 1 d .
C2B C 0.20322(15) 0.41827(17) 0.54131(11) 0.0635(5) Uani 1 1 d .
C5 C 0.39151(18) 0.78987(15) 0.21025(11) 0.0640(5) Uani 1 1 d .
C3 C 0.47506(17) 0.66986(16) 0.27981(10) 0.0637(5) Uani 1 1 d .
H3 H 0.4777 0.6136 0.3030 0.076 Uiso 1 1 calc R
C17B C 0.18488(18) 0.34102(16) 0.26963(11) 0.0684(6) Uani 1 1 d .
H17A H 0.1238 0.3519 0.2691 0.103 Uiso 1 1 calc GR
H17B H 0.1961 0.2739 0.2700 0.103 Uiso 1 1 calc GR
H17C H 0.1954 0.3688 0.2316 0.103 Uiso 1 1 calc GR
C3A C 0.07521(16) 0.96078(18) 0.23738(12) 0.0691(6) Uani 1 1 d .
H3A H 0.1047 0.9033 0.2373 0.083 Uiso 1 1 calc R
C15B C 0.44538(17) 0.26654(17) 0.53091(11) 0.0676(6) Uani 1 1 d .
H15B H 0.4158 0.2992 0.5563 0.081 Uiso 1 1 calc R
C7B C 0.23665(17) 0.50879(17) 0.55874(12) 0.0677(6) Uani 1 1 d .
H7B H 0.2131 0.5444 0.5865 0.081 Uiso 1 1 calc R
C11B C 0.47356(18) 0.24015(18) 0.42960(11) 0.0711(6) Uani 1 1 d .
H11B H 0.4632 0.2547 0.3858 0.085 Uiso 1 1 calc R
C11A C 0.1951(2) 0.91250(16) 0.46267(11) 0.0720(6) Uani 1 1 d .
H11A H 0.2475 0.9477 0.4775 0.086 Uiso 1 1 calc R
C9A C 0.15931(19) 1.10272(15) 0.38961(13) 0.0700(6) Uani 1 1 d .
C2 C 0.55366(18) 0.7205(2) 0.28255(11) 0.0764(7) Uani 1 1 d .
C17A C 0.38681(18) 1.01929(17) 0.32161(15) 0.0766(7) Uani 1 1 d .
H17G H 0.3743 0.9737 0.2868 0.115 Uiso 1 1 calc GR
H17H H 0.4236 0.9904 0.3607 0.115 Uiso 1 1 calc GR
H17I H 0.4178 1.0727 0.3104 0.115 Uiso 1 1 calc GR
C15 C 0.3407(2) 0.53731(17) 0.16166(12) 0.0754(7) Uani 1 1 d .
H15 H 0.3999 0.5577 0.1752 0.091 Uiso 1 1 calc R
C5A C 0.05555(17) 1.10340(18) 0.29219(15) 0.0780(7) Uani 1 1 d .
C15A C 0.06239(18) 0.87450(18) 0.37851(15) 0.0785(7) Uani 1 1 d .
H15A H 0.0246 0.8838 0.3368 0.094 Uiso 1 1 calc R
C13B C 0.55197(18) 0.14892(19) 0.52208(13) 0.0789(7) Uani 1 1 d .
H13B H 0.5919 0.1006 0.5404 0.095 Uiso 1 1 calc R
C11 C 0.1885(2) 0.5515(2) 0.16238(13) 0.0819(7) Uani 1 1 d .
H11 H 0.1447 0.5813 0.1771 0.098 Uiso 1 1 calc R
C6 C 0.4662(2) 0.84134(19) 0.21177(14) 0.0826(8) Uani 1 1 d .
H6 H 0.4628 0.8984 0.1892 0.099 Uiso 1 1 calc R
C12B C 0.5362(2) 0.1719(2) 0.45793(13) 0.0850(8) Uani 1 1 d .
H12B H 0.5681 0.1413 0.4331 0.102 Uiso 1 1 calc R
C14B C 0.50824(19) 0.1979(2) 0.55920(12) 0.0813(7) Uani 1 1 d .
H14B H 0.5208 0.1850 0.6034 0.098 Uiso 1 1 calc R
C7 C 0.5469(2) 0.8047(2) 0.24833(14) 0.0859(8) Uani 1 1 d .
H7 H 0.5991 0.8381 0.2500 0.103 Uiso 1 1 calc R
C12A C 0.1743(3) 0.84565(19) 0.50272(13) 0.0889(9) Uani 1 1 d .
H12A H 0.2121 0.8362 0.5445 0.107 Uiso 1 1 calc R
C2A C 0.00902(18) 0.9894(2) 0.18235(15) 0.0890(8) Uani 1 1 d .
C13 C 0.2299(3) 0.4318(2) 0.09762(13) 0.0996(11) Uani 1 1 d .
H13 H 0.2143 0.3813 0.0686 0.119 Uiso 1 1 calc R
C12 C 0.1657(3) 0.4769(2) 0.11910(14) 0.0987(10) Uani 1 1 d .
H12 H 0.1064 0.4570 0.1044 0.118 Uiso 1 1 calc R
C13A C 0.0967(3) 0.7922(2) 0.48049(18) 0.1009(11) Uani 1 1 d .
H13A H 0.0820 0.7469 0.5073 0.121 Uiso 1 1 calc R
C14 C 0.3161(3) 0.4611(2) 0.11872(15) 0.0989(10) Uani 1 1 d .
H14 H 0.3595 0.4299 0.1044 0.119 Uiso 1 1 calc R
C1B C 0.1307(2) 0.3767(2) 0.56688(17) 0.0955(9) Uani 1 1 d .
H1BA H 0.0731 0.3960 0.5395 0.143 Uiso 1 1 calc GR
H1BB H 0.1379 0.3991 0.6104 0.143 Uiso 1 1 calc GR
H1BC H 0.1347 0.3086 0.5671 0.143 Uiso 1 1 calc GR
C6A C -0.0111(2) 1.1343(3) 0.2381(2) 0.1070(12) Uani 1 1 d .
H6A H -0.0402 1.1921 0.2380 0.128 Uiso 1 1 calc R
C14A C 0.0418(2) 0.8064(2) 0.4189(2) 0.1004(10) Uani 1 1 d .
H14A H -0.0098 0.7701 0.4040 0.121 Uiso 1 1 calc R
C7A C -0.0322(2) 1.0750(3) 0.1844(2) 0.1096(12) Uani 1 1 d .
H7A H -0.0767 1.0943 0.1476 0.132 Uiso 1 1 calc R
C1 C 0.6429(2) 0.6833(3) 0.32208(15) 0.1039(11) Uani 1 1 d .
H1A H 0.6700 0.7281 0.3557 0.156 Uiso 1 1 calc GR
H1C H 0.6810 0.6743 0.2944 0.156 Uiso 1 1 calc GR
H1D H 0.6347 0.6236 0.3414 0.156 Uiso 1 1 calc GR
C1A C -0.0180(3) 0.9287(3) 0.12257(17) 0.1226(14) Uani 1 1 d .
H1AB H 0.0321 0.9211 0.1053 0.184 Uiso 1 1 calc GR
H1AC H -0.0665 0.9586 0.0906 0.184 Uiso 1 1 calc GR
H1AD H -0.0369 0.8675 0.1335 0.184 Uiso 1 1 calc GR

loop_
_atom_site_aniso_label
_atom_site_aniso_U_11
_atom_site_aniso_U_22
_atom_site_aniso_U_33
_atom_site_aniso_U_23
_atom_site_aniso_U_13
_atom_site_aniso_U_12
O1B 0.0618(8) 0.0415(7) 0.0581(7) -0.0089(5) 0.0211(6) -0.0082(5)
O2B 0.0768(10) 0.0566(8) 0.0700(9) -0.0035(7) 0.0382(8) -0.0076(7)
O3B 0.0823(9) 0.0304(6) 0.0602(8) 0.0043(5) 0.0153(7) 0.0044(6)
O3 0.0954(11) 0.0275(6) 0.0722(9) 0.0013(6) 0.0351(8) -0.0011(6)
O3A 0.0808(10) 0.0301(6) 0.0839(10) 0.0049(6) 0.0232(8) -0.0007(6)
N1B 0.0635(9) 0.0292(7) 0.0455(7) -0.0015(5) 0.0101(7) 0.0023(6)
N1A 0.0579(9) 0.0276(7) 0.0605(9) 0.0017(6) 0.0154(7) 0.0006(6)
O1 0.1079(13) 0.0488(8) 0.0735(10) 0.0220(7) 0.0336(9) 0.0040(8)
N1 0.0771(11) 0.0317(7) 0.0530(8) -0.0002(6) 0.0274(8) -0.0046(7)
O1A 0.0966(13) 0.0492(9) 0.1280(16) 0.0097(10) 0.0510(12) 0.0235(8)
O2A 0.1506(19) 0.0454(9) 0.0884(12) -0.0162(8) 0.0485(13) -0.0053(10)
O2 0.0893(13) 0.0721(11) 0.0935(13) 0.0152(9) 0.0126(10) 0.0158(9)
C4B 0.0524(9) 0.0372(8) 0.0436(8) -0.0005(7) 0.0121(7) 0.0035(7)
C9B 0.0564(10) 0.0397(9) 0.0501(9) -0.0025(7) 0.0167(8) -0.0003(7)
C8B 0.0563(10) 0.0334(8) 0.0433(8) -0.0006(6) 0.0148(7) 0.0007(7)
C10B 0.0550(10) 0.0400(9) 0.0463(9) 0.0008(7) 0.0127(7) 0.0015(7)
C5B 0.0560(10) 0.0431(9) 0.0469(9) -0.0034(7) 0.0143(8) -0.0009(7)
C16 0.0609(11) 0.0327(8) 0.0581(10) -0.0005(7) 0.0201(8) 0.0010(7)
C16B 0.0638(11) 0.0336(8) 0.0465(9) 0.0027(7) 0.0154(8) 0.0011(7)
C16A 0.0629(11) 0.0322(9) 0.0592(11) 0.0006(7) 0.0135(9) -0.0034(7)
C8 0.0744(12) 0.0374(9) 0.0502(10) 0.0038(7) 0.0235(9) 0.0003(8)
C4 0.0780(13) 0.0432(9) 0.0498(10) 0.0001(8) 0.0289(9) -0.0034(9)
C3B 0.0582(11) 0.0450(10) 0.0568(10) -0.0012(8) 0.0179(8) -0.0019(8)
C8A 0.0664(12) 0.0343(9) 0.0642(11) 0.0021(8) 0.0228(9) 0.0021(8)
C10A 0.0743(13) 0.0396(10) 0.0695(13) 0.0004(8) 0.0327(10) 0.0037(8)
C10 0.0929(15) 0.0442(10) 0.0478(10) 0.0025(8) 0.0266(10) -0.0038(10)
C4A 0.0542(11) 0.0534(11) 0.0778(14) 0.0154(10) 0.0206(10) 0.0053(8)
C17 0.0820(14) 0.0392(9) 0.0598(11) -0.0038(8) 0.0291(10) -0.0020(9)
C6B 0.0804(14) 0.0498(11) 0.0589(11) -0.0149(9) 0.0237(10) -0.0024(9)
C9 0.0895(17) 0.0445(11) 0.0610(12) 0.0078(9) 0.0230(11) 0.0050(10)
C2B 0.0643(12) 0.0683(13) 0.0644(12) -0.0009(10) 0.0288(10) 0.0029(10)
C5 0.0932(16) 0.0488(11) 0.0592(11) 0.0039(9) 0.0369(11) -0.0052(10)
C3 0.0825(15) 0.0622(12) 0.0501(10) -0.0025(9) 0.0251(10) 0.0011(10)
C17B 0.0859(15) 0.0501(12) 0.0561(11) -0.0005(9) -0.0007(10) 0.0016(10)
C3A 0.0587(12) 0.0742(14) 0.0698(13) 0.0091(11) 0.0109(10) -0.0068(10)
C15B 0.0784(14) 0.0723(14) 0.0541(11) 0.0096(10) 0.0220(10) 0.0196(11)
C7B 0.0795(15) 0.0646(13) 0.0676(13) -0.0110(10) 0.0350(11) 0.0074(11)
C11B 0.0879(16) 0.0734(14) 0.0519(11) 0.0030(10) 0.0200(11) 0.0287(12)
C11A 0.1083(19) 0.0519(12) 0.0618(13) -0.0069(10) 0.0337(13) -0.0068(11)
C9A 0.0973(17) 0.0379(10) 0.0868(16) -0.0008(11) 0.0453(14) 0.0029(10)
C2 0.0779(15) 0.1010(19) 0.0566(12) -0.0230(12) 0.0290(11) -0.0113(13)
C17A 0.0740(15) 0.0551(13) 0.1088(19) 0.0126(12) 0.0390(14) 0.0015(10)
C15 0.1066(19) 0.0580(13) 0.0634(13) -0.0049(10) 0.0269(13) 0.0124(12)
C5A 0.0680(14) 0.0613(14) 0.109(2) 0.0193(14) 0.0328(13) 0.0133(11)
C15A 0.0701(15) 0.0658(14) 0.1058(19) 0.0134(13) 0.0352(14) -0.0024(11)
C13B 0.0752(15) 0.0744(15) 0.0782(15) 0.0132(12) 0.0075(12) 0.0285(12)
C11 0.108(2) 0.0757(16) 0.0702(14) -0.0118(12) 0.0387(14) -0.0285(14)
C6 0.119(2) 0.0677(15) 0.0789(16) -0.0006(12) 0.0570(17) -0.0237(15)
C12B 0.0949(19) 0.0859(18) 0.0719(15) -0.0061(13) 0.0201(13) 0.0404(15)
C14B 0.0901(17) 0.0896(18) 0.0602(13) 0.0211(12) 0.0153(12) 0.0268(14)
C7 0.102(2) 0.0938(19) 0.0771(16) -0.0216(15) 0.0507(16) -0.0361(17)
C12A 0.145(3) 0.0697(16) 0.0642(14) 0.0026(12) 0.0497(16) 0.0008(17)
C2A 0.0601(14) 0.107(2) 0.0894(18) 0.0265(16) 0.0042(12) -0.0108(14)
C13 0.183(4) 0.0595(15) 0.0561(14) -0.0093(11) 0.0338(19) -0.0255(19)
C12 0.145(3) 0.0854(19) 0.0700(15) -0.0154(14) 0.0380(18) -0.0516(19)
C13A 0.144(3) 0.0753(18) 0.112(2) 0.0206(17) 0.083(2) 0.0020(19)
C14 0.158(3) 0.0673(17) 0.0747(17) -0.0160(13) 0.0391(19) 0.0162(19)
C1B 0.0891(19) 0.102(2) 0.115(2) -0.0054(18) 0.0618(18) -0.0054(16)
C6A 0.0738(18) 0.088(2) 0.159(3) 0.050(2) 0.033(2) 0.0309(16)
C14A 0.097(2) 0.0798(18) 0.142(3) 0.0223(18) 0.062(2) -0.0109(15)
C7A 0.0676(17) 0.128(3) 0.117(3) 0.041(2) 0.0004(17) 0.0005(18)
C1 0.0793(18) 0.156(3) 0.0755(17) -0.0276(19) 0.0211(14) -0.0066(19)
C1A 0.097(2) 0.166(4) 0.082(2) 0.011(2) -0.0113(17) -0.037(2)

loop_
_atom_type_symbol
_atom_type_description
_atom_type_scat_dispersion_real
_atom_type_scat_dispersion_imag
_atom_type_scat_source
C C 0.0181 0.0091 'International Tables Vol C Tables 4.2.6.8 and 6.1.1.4'
H H 0.0000 0.0000 'International Tables Vol C Tables 4.2.6.8 and 6.1.1.4'
N N 0.0311 0.0180 'International Tables Vol C Tables 4.2.6.8 and 6.1.1.4'
O O 0.0492 0.0322 'International Tables Vol C Tables 4.2.6.8 and 6.1.1.4'

loop_
_geom_angle_atom_site_label_1
_geom_angle_atom_site_label_2
_geom_angle_atom_site_label_3
_geom_angle
C9B O1B C5B 108.09(14)
C8B N1B H1B 119.6
C16B N1B H1B 119.6
C16B N1B C8B 120.75(14)
C16A N1A H1AA 119.4
C16A N1A C8A 121.19(15)
C8A N1A H1AA 119.4
C9 O1 C5 108.07(16)
C16 N1 H1 119.9
C16 N1 C8 120.13(15)
C8 N1 H1 119.9
C9A O1A C5A 108.58(18)
C5B C4B C8B 108.40(15)
C5B C4B C3B 119.86(17)
C3B C4B C8B 131.74(16)
O1B C9B C8B 109.31(14)
O2B C9B O1B 121.66(17)
O2B C9B C8B 128.95(16)
N1B C8B C4B 114.22(15)
N1B C8B C9B 110.83(14)
N1B C8B C10B 109.38(13)
C4B C8B C9B 100.32(13)
C4B C8B C10B 114.07(14)
C10B C8B C9B 107.52(15)
C15B C10B C8B 121.29(17)
C11B C10B C8B 120.26(16)
C11B C10B C15B 118.40(19)
C4B C5B O1B 112.83(15)
C4B C5B C6B 122.88(19)
C6B C5B O1B 124.25(17)
O3 C16 N1 120.22(17)
O3 C16 C17 122.70(17)
N1 C16 C17 117.07(15)
O3B C16B N1B 120.48(17)
O3B C16B C17B 122.58(17)
N1B C16B C17B 116.94(16)
O3A C16A N1A 120.99(19)
O3A C16A C17A 123.00(19)
N1A C16A C17A 116.01(17)
N1 C8 C4 114.13(17)
N1 C8 C10 109.19(15)
N1 C8 C9 110.15(16)
C4 C8 C10 115.07(17)
C4 C8 C9 100.42(16)
C10 C8 C9 107.30(17)
C5 C4 C8 108.4(2)
C5 C4 C3 119.1(2)
C3 C4 C8 132.39(18)
C4B C3B H3B 120.2
C4B C3B C2B 119.56(18)
C2B C3B H3B 120.2
N1A C8A C10A 108.77(16)
N1A C8A C4A 113.92(17)
N1A C8A C9A 111.13(17)
C10A C8A C9A 107.36(16)
C4A C8A C10A 114.42(18)
C4A C8A C9A 100.83(17)
C11A C10A C8A 119.5(2)
C11A C10A C15A 119.0(2)
C15A C10A C8A 121.6(2)
C15 C10 C8 121.2(2)
C15 C10 C11 119.3(2)
C11 C10 C8 119.4(2)
C3A C4A C8A 131.34(19)
C5A C4A C8A 108.4(2)
C5A C4A C3A 120.2(2)
C16 C17 H17D 109.5
C16 C17 H17E 109.5
C16 C17 H17F 109.5
H17D C17 H17E 109.5
H17D C17 H17F 109.5
H17E C17 H17F 109.5
C5B C6B H6B 121.8
C5B C6B C7B 116.42(19)
C7B C6B H6B 121.8
O1 C9 C8 109.4(2)
O2 C9 O1 121.5(2)
O2 C9 C8 128.9(2)
C3B C2B C1B 119.9(2)
C7B C2B C3B 118.7(2)
C7B C2B C1B 121.4(2)
C4 C5 O1 112.6(2)
C6 C5 O1 124.0(2)
C6 C5 C4 123.4(3)
C4 C3 H3 120.4
C4 C3 C2 119.3(2)
C2 C3 H3 120.4
C16B C17B H17A 109.5
C16B C17B H17B 109.5
C16B C17B H17C 109.5
H17A C17B H17B 109.5
H17A C17B H17C 109.5
H17B C17B H17C 109.5
C4A C3A H3A 119.9
C4A C3A C2A 120.1(3)
C2A C3A H3A 119.9
C10B C15B H15B 119.7
C10B C15B C14B 120.7(2)
C14B C15B H15B 119.7
C6B C7B H7B 118.7
C2B C7B C6B 122.54(19)
C2B C7B H7B 118.7
C10B C11B H11B 119.6
C10B C11B C12B 120.7(2)
C12B C11B H11B 119.6
C10A C11A H11A 119.4
C12A C11A C10A 121.2(3)
C12A C11A H11A 119.4
O1A C9A C8A 108.8(2)
O2A C9A O1A 122.5(2)
O2A C9A C8A 128.6(2)
C3 C2 C1 120.2(3)
C7 C2 C3 118.7(3)
C7 C2 C1 121.1(3)
C16A C17A H17G 109.5
C16A C17A H17H 109.5
C16A C17A H17I 109.5
H17G C17A H17H 109.5
H17G C17A H17I 109.5
H17H C17A H17I 109.5
C10 C15 H15 120.3
C10 C15 C14 119.4(3)
C14 C15 H15 120.3
C4A C5A O1A 112.6(2)
C4A C5A C6A 121.3(3)
C6A C5A O1A 126.1(3)
C10A C15A H15A 120.1
C10A C15A C14A 119.7(3)
C14A C15A H15A 120.1
C12B C13B H13B 120.3
C12B C13B C14B 119.3(2)
C14B C13B H13B 120.3
C10 C11 H11 119.9
C12 C11 C10 120.2(3)
C12 C11 H11 119.9
C5 C6 H6 121.7
C5 C6 C7 116.7(2)
C7 C6 H6 121.7
C11B C12B H12B 119.7
C13B C12B C11B 120.6(2)
C13B C12B H12B 119.7
C15B C14B H14B 119.9
C13B C14B C15B 120.1(2)
C13B C14B H14B 119.9
C2 C7 H7 118.6
C6 C7 C2 122.8(2)
C6 C7 H7 118.6
C11A C12A H12A 120.2
C11A C12A C13A 119.6(3)
C13A C12A H12A 120.2
C3A C2A C1A 121.5(3)
C7A C2A C3A 117.9(3)
C7A C2A C1A 120.6(3)
C12 C13 H13 120.1
C14 C13 H13 120.1
C14 C13 C12 119.8(3)
C11 C12 H12 119.8
C13 C12 C11 120.4(3)
C13 C12 H12 119.8
C12A C13A H13A 120.1
C14A C13A C12A 119.7(3)
C14A C13A H13A 120.1
C15 C14 H14 119.5
C13 C14 C15 121.0(3)
C13 C14 H14 119.5
C2B C1B H1BA 109.5
C2B C1B H1BB 109.5
C2B C1B H1BC 109.5
H1BA C1B H1BB 109.5
H1BA C1B H1BC 109.5
H1BB C1B H1BC 109.5
C5A C6A H6A 121.6
C7A C6A C5A 116.7(3)
C7A C6A H6A 121.6
C15A C14A H14A 119.6
C13A C14A C15A 120.8(3)
C13A C14A H14A 119.6
C2A C7A C6A 123.6(3)
C2A C7A H7A 118.2
C6A C7A H7A 118.2
C2 C1 H1A 109.5
C2 C1 H1C 109.5
C2 C1 H1D 109.5
H1A C1 H1C 109.5
H1A C1 H1D 109.5
H1C C1 H1D 109.5
C2A C1A H1AB 109.5
C2A C1A H1AC 109.5
C2A C1A H1AD 109.5
H1AB C1A H1AC 109.5
H1AB C1A H1AD 109.5
H1AC C1A H1AD 109.5

loop_
_geom_bond_atom_site_label_1
_geom_bond_atom_site_label_2
_geom_bond_distance
O1B C9B 1.372(2)
O1B C5B 1.394(2)
O2B C9B 1.184(2)
O3B C16B 1.233(2)
O3 C16 1.235(2)
O3A C16A 1.229(2)
N1B H1B 0.8600
N1B C8B 1.452(2)
N1B C16B 1.339(2)
N1A H1AA 0.8600
N1A C16A 1.349(2)
N1A C8A 1.445(3)
O1 C9 1.367(3)
O1 C5 1.391(3)
N1 H1 0.8600
N1 C16 1.338(2)
N1 C8 1.451(2)
O1A C9A 1.376(3)
O1A C5A 1.392(4)
O2A C9A 1.183(3)
O2 C9 1.185(3)
C4B C8B 1.505(2)
C4B C5B 1.373(3)
C4B C3B 1.373(3)
C9B C8B 1.560(2)
C8B C10B 1.533(2)
C10B C15B 1.380(3)
C10B C11B 1.374(3)
C5B C6B 1.377(3)
C16 C17 1.488(3)
C16B C17B 1.496(3)
C16A C17A 1.485(3)
C8 C4 1.498(3)
C8 C10 1.540(3)
C8 C9 1.558(3)
C4 C5 1.379(3)
C4 C3 1.381(3)
C3B H3B 0.9300
C3B C2B 1.397(3)
C8A C10A 1.533(3)
C8A C4A 1.505(3)
C8A C9A 1.557(3)
C10A C11A 1.384(4)
C10A C15A 1.385(3)
C10 C15 1.379(3)
C10 C11 1.383(4)
C4A C3A 1.384(4)
C4A C5A 1.371(3)
C17 H17D 0.9600
C17 H17E 0.9600
C17 H17F 0.9600
C6B H6B 0.9300
C6B C7B 1.387(3)
C2B C7B 1.386(3)
C2B C1B 1.508(3)
C5 C6 1.363(4)
C3 H3 0.9300
C3 C2 1.403(4)
C17B H17A 0.9600
C17B H17B 0.9600
C17B H17C 0.9600
C3A H3A 0.9300
C3A C2A 1.387(4)
C15B H15B 0.9300
C15B C14B 1.386(3)
C7B H7B 0.9300
C11B H11B 0.9300
C11B C12B 1.380(3)
C11A H11A 0.9300
C11A C12A 1.373(4)
C2 C7 1.382(4)
C2 C1 1.501(4)
C17A H17G 0.9600
C17A H17H 0.9600
C17A H17I 0.9600
C15 H15 0.9300
C15 C14 1.394(4)
C5A C6A 1.387(4)
C15A H15A 0.9300
C15A C14A 1.389(4)
C13B H13B 0.9300
C13B C12B 1.366(4)
C13B C14B 1.372(4)
C11 H11 0.9300
C11 C12 1.380(4)
C6 H6 0.9300
C6 C7 1.378(5)
C12B H12B 0.9300
C14B H14B 0.9300
C7 H7 0.9300
C12A H12A 0.9300
C12A C13A 1.388(5)
C2A C7A 1.371(5)
C2A C1A 1.497(5)
C13 H13 0.9300
C13 C12 1.370(5)
C13 C14 1.352(6)
C12 H12 0.9300
C13A H13A 0.9300
C13A C14A 1.367(5)
C14 H14 0.9300
C1B H1BA 0.9600
C1B H1BB 0.9600
C1B H1BC 0.9600
C6A H6A 0.9300
C6A C7A 1.384(6)
C14A H14A 0.9300
C7A H7A 0.9300
C1 H1A 0.9600
C1 H1C 0.9600
C1 H1D 0.9600
C1A H1AB 0.9600
C1A H1AC 0.9600
C1A H1AD 0.9600
